data_1507469
loop_
_publ_author_name
'Skaggs, Aaron J.'
'Lin, Eleanor Y.'
'Jamison, Timothy F.'

_publ_section_title
;
 Cobalt Cluster-Containing Carbonyl Ylides for Catalytic, Three-Component
 Assembly of Oxygen Heterocycles
;
_journal_issue 13
_journal_name_full 'Organic Letters'
_journal_page_first 2277
_journal_paper_doi 10.1021/ol026149s
_journal_volume 4
_journal_year 2002
_chemical_formula_sum 'C20 H22 Co2 O11 Si'
_chemical_formula_weight 584.33
_chemical_name_systematic
;
 ?
;
_space_group_IT_number 14
_symmetry_cell_setting monoclinic
_symmetry_space_group_name_Hall '-P 2ybc'
_symmetry_space_group_name_H-M 'P 1 21/c 1'
_atom_sites_solution_hydrogens geom
_atom_sites_solution_primary direct
_atom_sites_solution_secondary difmap
_audit_creation_method SHELXL-97
_cell_angle_alpha 90.00
_cell_angle_beta 94.235(9)
_cell_angle_gamma 90.00
_cell_formula_units_Z 4
_cell_length_a 11.678(6)
_cell_length_b 9.253(5)
_cell_length_c 24.678(13)
_cell_measurement_temperature 183(2)
_cell_volume 2659(2)
_computing_cell_refinement 'Bruker SMART'
_computing_data_collection 'Bruker SMART'
_computing_data_reduction 'Bruker SHELXTL'
_computing_molecular_graphics 'Bruker SHELXTL'
_computing_publication_material 'Bruker SHELXTL'
_computing_structure_refinement 'SHELXL-97 (Sheldrick, 1997)'
_computing_structure_solution 'SHELXS-97 (Sheldrick, 1990)'
_diffrn_ambient_temperature 183(2)
_diffrn_measured_fraction_theta_full 0.999
_diffrn_measured_fraction_theta_max 0.999
_diffrn_measurement_device_type 'CCD area detector'
_diffrn_measurement_method 'phi and omega scans'
_diffrn_radiation_monochromator graphite
_diffrn_radiation_source 'fine-focus sealed tube'
_diffrn_radiation_type MoK\a
_diffrn_radiation_wavelength 0.71073
_diffrn_reflns_av_R_equivalents 0.0561
_diffrn_reflns_av_sigmaI/netI 0.0411
_diffrn_reflns_limit_h_max 10
_diffrn_reflns_limit_h_min -11
_diffrn_reflns_limit_k_max 8
_diffrn_reflns_limit_k_min -8
_diffrn_reflns_limit_l_max 23
_diffrn_reflns_limit_l_min -23
_diffrn_reflns_number 7421
_diffrn_reflns_theta_full 20.00
_diffrn_reflns_theta_max 20.00
_diffrn_reflns_theta_min 2.32
_exptl_absorpt_coefficient_mu 1.343
_exptl_absorpt_correction_type none
_exptl_crystal_density_diffrn 1.460
_exptl_crystal_density_method 'not measured'
_exptl_crystal_F_000 1192
_refine_diff_density_max 0.415
_refine_diff_density_min -0.322
_refine_diff_density_rms 0.069
_refine_ls_extinction_coef 0.0001(2)
_refine_ls_extinction_expression Fc^*^=kFc[1+0.001xFc^2^\l^3^/sin(2\q)]^-1/4^
_refine_ls_extinction_method SHELXL
_refine_ls_goodness_of_fit_ref 1.245
_refine_ls_hydrogen_treatment mixed
_refine_ls_matrix_type full
_refine_ls_number_parameters 314
_refine_ls_number_reflns 2472
_refine_ls_number_restraints 0
_refine_ls_restrained_S_all 1.245
_refine_ls_R_factor_all 0.0698
_refine_ls_R_factor_gt 0.0606
_refine_ls_shift/su_max 0.001
_refine_ls_shift/su_mean 0.000
_refine_ls_structure_factor_coef Fsqd
_refine_ls_weighting_details 'calc w=1/[\s^2^(Fo^2^)+(0.0392P)^2^+6.6950P] where P=(Fo^2^+2Fc^2^)/3'
_refine_ls_weighting_scheme calc
_refine_ls_wR_factor_gt 0.1250
_refine_ls_wR_factor_ref 0.1287
_reflns_number_gt 2200
_reflns_number_total 2472
_reflns_threshold_expression >2sigma(I)
_cod_data_source_file ol026149s_s2.cif
_cod_data_source_block 00274t
_cod_depositor_comments
;
The following automatic conversions were performed:

'_symmetry_cell_setting' value 'Monoclinic' changed to 'monoclinic'
according to /home/saulius/struct/CIF-dictionaries/cif_core.dic
dictionary named 'cif_core.dic' version 2.4.1 from 2010-06-29.

Automatic conversion script
Id: cif_fix_values 1715 2011-07-08 13:25:40Z adriana 
;
_cod_original_sg_symbol_H-M P2(1)/c
_cod_database_code 1507469

loop_
_symmetry_equiv_pos_as_xyz
'x, y, z'
'-x, y+1/2, -z+1/2'
'-x, -y, -z'
'x, -y-1/2, z-1/2'

loop_
_atom_site_label
_atom_site_type_symbol
_atom_site_fract_x
_atom_site_fract_y
_atom_site_fract_z
_atom_site_U_iso_or_equiv
_atom_site_adp_type
_atom_site_occupancy
_atom_site_symmetry_multiplicity
_atom_site_calc_flag
_atom_site_refinement_flags
Co1 Co 0.12349(8) 0.20443(12) 0.09988(4) 0.0538(4) Uani 1 1 d .
Co2 Co 0.24908(9) 0.31122(12) 0.03410(4) 0.0571(4) Uani 1 1 d .
Si Si 0.70967(17) 0.2354(2) 0.15418(9) 0.0501(6) Uani 1 1 d .
O1 O 0.4843(4) 0.2815(5) 0.13192(17) 0.0427(12) Uani 1 1 d .
O2 O 0.6029(5) 0.3260(6) 0.2939(2) 0.0593(15) Uani 1 1 d .
O3 O 0.4922(4) 0.1386(5) 0.31259(19) 0.0506(14) Uani 1 1 d .
O4 O 0.3229(4) 0.3692(6) 0.2653(2) 0.0623(16) Uani 1 1 d .
O5 O 0.2180(4) 0.1689(6) 0.2545(2) 0.0603(15) Uani 1 1 d .
O6 O 0.0814(7) -0.0446(9) 0.1681(3) 0.120(3) Uani 1 1 d .
O7 O 0.0629(6) 0.4584(9) 0.1644(4) 0.130(3) Uani 1 1 d .
O8 O -0.0666(6) 0.1428(9) 0.0185(3) 0.115(3) Uani 1 1 d .
O9 O 0.1996(9) 0.6171(9) 0.0547(4) 0.155(4) Uani 1 1 d .
O10 O 0.1215(7) 0.2321(10) -0.0690(3) 0.121(3) Uani 1 1 d .
O11 O 0.4820(7) 0.3192(12) -0.0008(3) 0.146(4) Uani 1 1 d .
C1 C 0.3093(7) -0.0189(9) 0.0602(4) 0.073(3) Uani 1 1 d .
H1A H 0.3906 -0.0116 0.0531 0.110 Uiso 1 1 calc R
H1B H 0.2657 -0.0584 0.0281 0.110 Uiso 1 1 calc R
H1C H 0.3012 -0.0830 0.0913 0.110 Uiso 1 1 calc R
C2 C 0.2652(6) 0.1251(8) 0.0724(3) 0.0439(19) Uani 1 1 d .
C3 C 0.2882(6) 0.2381(8) 0.1079(3) 0.0416(19) Uani 1 1 d .
C4 C 0.3737(5) 0.2868(7) 0.1522(3) 0.0354(18) Uani 1 1 d .
H4 H 0.3560 0.3882 0.1629 0.042 Uiso 1 1 calc R
C5 C 0.3797(5) 0.1887(7) 0.2029(3) 0.0340(17) Uani 1 1 d .
H5 H 0.3522 0.0893 0.1927 0.041 Uiso 1 1 calc R
C6 C 0.5108(5) 0.1853(7) 0.2207(3) 0.0339(17) Uani 1 1 d .
H6 H 0.5391 0.0846 0.2155 0.041 Uiso 1 1 calc R
C7 C 0.5651(5) 0.2833(7) 0.1794(3) 0.0369(18) Uani 1 1 d .
H7 H 0.5692 0.3839 0.1942 0.044 Uiso 1 1 calc R
C8 C 0.7476(7) 0.3855(10) 0.1085(4) 0.081(3) Uani 1 1 d .
H8A H 0.7623 0.4736 0.1299 0.122 Uiso 1 1 calc R
H8B H 0.6838 0.4024 0.0811 0.122 Uiso 1 1 calc R
H8C H 0.8165 0.3595 0.0903 0.122 Uiso 1 1 calc R
C9 C 0.6930(7) 0.0653(9) 0.1152(3) 0.071(3) Uani 1 1 d .
H9A H 0.6440 0.0823 0.0818 0.106 Uiso 1 1 calc R
H9B H 0.6577 -0.0081 0.1372 0.106 Uiso 1 1 calc R
H9C H 0.7686 0.0314 0.1058 0.106 Uiso 1 1 calc R
C10 C 0.8174(6) 0.2165(10) 0.2128(4) 0.074(3) Uani 1 1 d .
H10A H 0.8925 0.1937 0.1996 0.110 Uiso 1 1 calc R
H10B H 0.7942 0.1384 0.2365 0.110 Uiso 1 1 calc R
H10C H 0.8226 0.3073 0.2333 0.110 Uiso 1 1 calc R
C11 C 0.3056(6) 0.2527(9) 0.2445(3) 0.0386(19) Uani 1 1 d .
C12 C 0.1396(7) 0.2271(11) 0.2922(4) 0.088(3) Uani 1 1 d .
H12A H 0.1833 0.2585 0.3255 0.132 Uiso 1 1 calc R
H12B H 0.0846 0.1521 0.3010 0.132 Uiso 1 1 calc R
H12C H 0.0981 0.3097 0.2755 0.132 Uiso 1 1 calc R
C13 C 0.5420(6) 0.2282(8) 0.2793(3) 0.0384(18) Uani 1 1 d .
C14 C 0.5105(8) 0.1693(9) 0.3700(3) 0.070(3) Uani 1 1 d .
H14A H 0.5930 0.1794 0.3798 0.105 Uiso 1 1 calc R
H14B H 0.4798 0.0899 0.3908 0.105 Uiso 1 1 calc R
H14C H 0.4712 0.2594 0.3782 0.105 Uiso 1 1 calc R
C15 C 0.0978(8) 0.0559(12) 0.1437(4) 0.081(3) Uani 1 1 d .
C16 C 0.0812(7) 0.3573(12) 0.1382(4) 0.075(3) Uani 1 1 d .
C17 C 0.0063(8) 0.1660(11) 0.0502(4) 0.078(3) Uani 1 1 d .
C18 C 0.2199(9) 0.4979(13) 0.0455(4) 0.092(3) Uani 1 1 d .
C19 C 0.1705(9) 0.2615(11) -0.0299(4) 0.081(3) Uani 1 1 d .
C20 C 0.3899(10) 0.3181(13) 0.0128(4) 0.099(4) Uani 1 1 d .

loop_
_atom_site_aniso_label
_atom_site_aniso_U_11
_atom_site_aniso_U_22
_atom_site_aniso_U_33
_atom_site_aniso_U_23
_atom_site_aniso_U_13
_atom_site_aniso_U_12
Co1 0.0407(7) 0.0648(8) 0.0553(7) -0.0001(6) -0.0003(5) 0.0006(5)
Co2 0.0634(8) 0.0646(8) 0.0427(7) 0.0123(6) -0.0012(5) -0.0001(6)
Si 0.0385(13) 0.0542(14) 0.0589(15) 0.0086(12) 0.0134(11) 0.0027(11)
O1 0.032(3) 0.061(3) 0.036(3) 0.005(3) 0.003(2) -0.001(2)
O2 0.067(4) 0.052(4) 0.058(4) 0.001(3) -0.005(3) -0.023(3)
O3 0.075(4) 0.043(3) 0.034(3) -0.003(3) 0.002(3) -0.014(3)
O4 0.063(4) 0.053(4) 0.074(4) -0.022(3) 0.026(3) -0.002(3)
O5 0.051(3) 0.078(4) 0.054(4) -0.008(3) 0.023(3) -0.020(3)
O6 0.123(6) 0.117(6) 0.119(7) 0.042(5) -0.004(5) -0.055(5)
O7 0.107(6) 0.128(7) 0.158(8) -0.066(6) 0.029(5) 0.027(5)
O8 0.065(5) 0.169(8) 0.105(6) -0.009(5) -0.032(4) -0.002(5)
O9 0.214(10) 0.067(5) 0.178(9) 0.012(6) -0.026(7) 0.016(6)
O10 0.130(7) 0.176(8) 0.055(5) -0.008(5) -0.017(4) -0.003(6)
O11 0.091(6) 0.273(12) 0.077(5) 0.037(6) 0.028(4) -0.026(7)
C1 0.076(6) 0.064(6) 0.078(7) -0.010(5) -0.008(5) 0.004(5)
C2 0.046(5) 0.050(5) 0.035(4) -0.007(4) 0.000(4) 0.018(4)
C3 0.035(4) 0.047(5) 0.045(5) 0.015(4) 0.009(4) 0.005(4)
C4 0.029(4) 0.037(4) 0.040(4) 0.000(4) -0.002(4) 0.004(3)
C5 0.035(4) 0.034(4) 0.034(4) -0.004(4) 0.007(3) -0.004(3)
C6 0.037(4) 0.024(4) 0.041(5) -0.003(4) 0.005(3) -0.001(3)
C7 0.035(4) 0.035(4) 0.041(5) 0.003(4) 0.009(4) -0.001(3)
C8 0.051(6) 0.088(7) 0.111(8) 0.036(6) 0.044(5) 0.009(5)
C9 0.068(6) 0.082(6) 0.065(6) 0.000(5) 0.029(5) 0.013(5)
C10 0.041(5) 0.091(7) 0.089(7) 0.011(6) 0.009(4) 0.003(5)
C11 0.041(5) 0.040(5) 0.035(5) 0.010(4) 0.003(4) -0.001(4)
C12 0.056(6) 0.137(9) 0.077(7) -0.010(7) 0.039(5) -0.013(6)
C13 0.043(5) 0.028(4) 0.044(5) -0.002(4) 0.000(4) -0.002(4)
C14 0.100(7) 0.067(6) 0.040(6) 0.000(5) -0.003(5) -0.012(5)
C15 0.065(7) 0.100(8) 0.076(7) -0.006(6) -0.006(5) -0.026(6)
C16 0.045(5) 0.092(8) 0.088(7) -0.013(6) 0.013(5) 0.002(5)
C17 0.050(6) 0.112(8) 0.072(7) 0.006(6) 0.007(5) 0.004(6)
C18 0.109(9) 0.088(8) 0.075(7) 0.022(7) -0.023(6) 0.007(7)
C19 0.086(7) 0.100(8) 0.057(7) 0.012(6) 0.007(6) -0.004(6)
C20 0.099(9) 0.153(11) 0.045(6) 0.031(7) 0.010(6) -0.003(8)

loop_
_atom_type_symbol
_atom_type_description
_atom_type_scat_dispersion_real
_atom_type_scat_dispersion_imag
_atom_type_scat_source
C C 0.0033 0.0016 'International Tables Vol C Tables 4.2.6.8 and 6.1.1.4'
H H 0.0000 0.0000 'International Tables Vol C Tables 4.2.6.8 and 6.1.1.4'
O O 0.0106 0.0060 'International Tables Vol C Tables 4.2.6.8 and 6.1.1.4'
Si Si 0.0817 0.0704 'International Tables Vol C Tables 4.2.6.8 and 6.1.1.4'
Co Co 0.3494 0.9721 'International Tables Vol C Tables 4.2.6.8 and 6.1.1.4'

loop_
_geom_angle_atom_site_label_1
_geom_angle_atom_site_label_2
_geom_angle_atom_site_label_3
_geom_angle
C15 Co1 C16 102.9(4)
C15 Co1 C17 96.1(4)
C16 Co1 C17 106.9(4)
C15 Co1 C3 105.7(4)
C16 Co1 C3 97.4(4)
C17 Co1 C3 142.7(4)
C15 Co1 C2 96.0(4)
C16 Co1 C2 138.2(4)
C17 Co1 C2 107.8(4)
C3 Co1 C2 41.2(3)
C15 Co1 Co2 147.0(3)
C16 Co1 Co2 103.4(3)
C17 Co1 Co2 95.1(3)
C3 Co1 Co2 51.1(2)
C2 Co1 Co2 51.0(2)
C20 Co2 C18 101.8(5)
C20 Co2 C19 99.8(4)
C18 Co2 C19 106.8(4)
C20 Co2 C3 97.6(4)
C18 Co2 C3 102.8(4)
C19 Co2 C3 141.5(4)
C20 Co2 C2 96.7(4)
C18 Co2 C2 141.6(4)
C19 Co2 C2 102.7(4)
C3 Co2 C2 41.0(3)
C20 Co2 Co1 145.2(3)
C18 Co2 Co1 98.9(4)
C19 Co2 Co1 100.5(3)
C3 Co2 Co1 50.37(19)
C2 Co2 Co1 51.3(2)
C9 Si C10 111.4(4)
C9 Si C8 109.9(4)
C10 Si C8 111.4(4)
C9 Si C7 108.0(3)
C10 Si C7 109.6(3)
C8 Si C7 106.4(3)
C4 O1 C7 105.6(5)
C13 O3 C14 116.3(6)
C11 O5 C12 115.8(6)
C3 C2 C1 139.8(7)
C3 C2 Co2 69.4(4)
C1 C2 Co2 136.0(6)
C3 C2 Co1 68.2(4)
C1 C2 Co1 136.3(6)
Co2 C2 Co1 77.7(3)
C2 C3 C4 141.5(6)
C2 C3 Co1 70.7(4)
C4 C3 Co1 136.5(5)
C2 C3 Co2 69.5(4)
C4 C3 Co2 132.2(5)
Co1 C3 Co2 78.5(3)
O1 C4 C3 107.9(5)
O1 C4 C5 106.1(5)
C3 C4 C5 113.8(5)
C11 C5 C4 109.0(5)
C11 C5 C6 114.5(5)
C4 C5 C6 103.0(5)
C13 C6 C7 113.4(6)
C13 C6 C5 115.1(5)
C7 C6 C5 104.2(5)
O1 C7 C6 104.7(5)
O1 C7 Si 105.9(4)
C6 C7 Si 120.1(5)
O4 C11 O5 123.6(7)
O4 C11 C5 123.6(7)
O5 C11 C5 112.8(7)
O2 C13 O3 124.3(6)
O2 C13 C6 125.8(7)
O3 C13 C6 109.9(6)
O6 C15 Co1 174.9(10)
O7 C16 Co1 174.6(8)
O8 C17 Co1 179.1(9)
O9 C18 Co2 177.4(11)
O10 C19 Co2 179.2(11)
O11 C20 Co2 178.4(12)

loop_
_geom_bond_atom_site_label_1
_geom_bond_atom_site_label_2
_geom_bond_distance
Co1 C15 1.787(12)
Co1 C16 1.792(11)
Co1 C17 1.803(11)
Co1 C3 1.944(7)
Co1 C2 1.975(7)
Co1 Co2 2.4727(17)
Co2 C20 1.764(12)
Co2 C18 1.786(13)
Co2 C19 1.826(11)
Co2 C3 1.965(7)
Co2 C2 1.967(7)
Si C9 1.848(8)
Si C10 1.854(8)
Si C8 1.863(8)
Si C7 1.895(7)
O1 C4 1.420(7)
O1 C7 1.449(8)
O2 C13 1.190(8)
O3 C13 1.332(8)
O3 C14 1.444(9)
O4 C11 1.205(8)
O5 C11 1.320(8)
O5 C12 1.456(9)
O6 C15 1.132(11)
O7 C16 1.165(10)
O8 C17 1.134(10)
O9 C18 1.154(12)
O10 C19 1.117(10)
O11 C20 1.151(11)
C1 C2 1.468(11)
C2 C3 1.378(10)
C3 C4 1.495(9)
C4 C5 1.543(9)
C5 C11 1.511(9)
C5 C6 1.563(9)
C6 C13 1.516(9)
C6 C7 1.536(9)
